data_7049225
loop_
_publ_author_name
'Netzsch, Philip'
'H\"ammer, Matthias'
'Gross, Peter'
'Bariss, Harijs'
'Block, Theresa'
'Heletta, Lukas'
'P\"ottgen, Rainer'
'Bruns, J\"orn'
'Huppertz, Hubert'
'H\"oppe, Henning A'

_publ_section_title
;
 RE<sub>2</sub>[B<sub>2</sub>(SO<sub>4</sub>)<sub>6</sub>] (RE = Y, La-Nd,
 Sm, Eu, Tb-Lu): a silicate-analogous host structure with weak
 coordination behaviour.
;
_journal_issue 13
_journal_name_full 'Dalton transactions (Cambridge, England : 2003)'
_journal_page_first 4387
_journal_page_last 4397
_journal_paper_doi 10.1039/c9dt00445a
_journal_volume 48
_journal_year 2019
_chemical_formula_sum 'B2 O24 S6 Tb2'
_chemical_formula_weight 915.82
_space_group_crystal_system monoclinic
_space_group_IT_number 15
_space_group_name_Hall '-C 2yc'
_space_group_name_H-M_alt 'C 1 2/c 1'
_symmetry_space_group_name_Hall '-C 2yc'
_symmetry_space_group_name_H-M 'C 1 2/c 1'
_audit_creation_method SHELXL-2014/7
_cell_angle_alpha 90
_cell_angle_beta 93.5342(13)
_cell_angle_gamma 90
_cell_formula_units_Z 4
_cell_length_a 13.5601(6)
_cell_length_b 11.4248(5)
_cell_length_c 10.9881(5)
_cell_measurement_reflns_used 6013
_cell_measurement_temperature 298(2)
_cell_measurement_theta_max 45.673
_cell_measurement_theta_min 2.333
_cell_volume 1699.05(13)
_computing_structure_refinement 'SHELXL-2014/7 (Sheldrick, 2014)'
_diffrn_ambient_temperature 298(2)
_diffrn_measured_fraction_theta_full 1.000
_diffrn_measured_fraction_theta_max 0.998
_diffrn_measurement_device_type 'Bruker D8 Venture'
_diffrn_measurement_method 'omega scan'
_diffrn_radiation_monochromator graphite
_diffrn_radiation_type MoK\a
_diffrn_radiation_wavelength 0.71073
_diffrn_reflns_av_R_equivalents 0.0463
_diffrn_reflns_av_unetI/netI 0.0346
_diffrn_reflns_Laue_measured_fraction_full 1.000
_diffrn_reflns_Laue_measured_fraction_max 0.998
_diffrn_reflns_limit_h_max 27
_diffrn_reflns_limit_h_min -26
_diffrn_reflns_limit_k_max 22
_diffrn_reflns_limit_k_min -22
_diffrn_reflns_limit_l_max 21
_diffrn_reflns_limit_l_min -22
_diffrn_reflns_number 43272
_diffrn_reflns_point_group_measured_fraction_full 1.000
_diffrn_reflns_point_group_measured_fraction_max 0.998
_diffrn_reflns_theta_full 25.242
_diffrn_reflns_theta_max 45.673
_diffrn_reflns_theta_min 2.333
_diffrn_source 'fine-focus sealed tube'
_exptl_absorpt_coefficient_mu 9.131
_exptl_absorpt_correction_type multi-scan
_exptl_absorpt_process_details
; 
 multi-scan absorption correction using SADABS 
(G. M. Sheldrick, (1996). SADABS. Program for Empirical 
Absorption Correction. University of G\"ottingen, Germany.)
;
_exptl_crystal_colour colourless
_exptl_crystal_density_diffrn 3.580
_exptl_crystal_description block
_exptl_crystal_F_000 1712
_exptl_crystal_size_max 0.16
_exptl_crystal_size_mid 0.08
_exptl_crystal_size_min 0.07
_exptl_transmission_factor_max 0.7490
_exptl_transmission_factor_min 0.6547
_refine_diff_density_max 1.603
_refine_diff_density_min -1.085
_refine_diff_density_rms 0.247
_refine_ls_extinction_coef 0.00123(4)
_refine_ls_extinction_expression Fc^*^=kFc[1+0.001xFc^2^\l^3^/sin(2\q)]^-1/4^
_refine_ls_extinction_method 'SHELXL-2014/7 (Sheldrick 2014'
_refine_ls_goodness_of_fit_ref 1.026
_refine_ls_hydrogen_treatment undef
_refine_ls_matrix_type full
_refine_ls_number_parameters 155
_refine_ls_number_reflns 7237
_refine_ls_number_restraints 0
_refine_ls_restrained_S_all 1.026
_refine_ls_R_factor_all 0.0395
_refine_ls_R_factor_gt 0.0260
_refine_ls_shift/su_max 0.001
_refine_ls_shift/su_mean 0.000
_refine_ls_structure_factor_coef Fsqd
_refine_ls_weighting_details 'w=1/[\s^2^(Fo^2^)+(0.0130P)^2^+4.2597P] where P=(Fo^2^+2Fc^2^)/3'
_refine_ls_weighting_scheme calc
_refine_ls_wR_factor_gt 0.0406
_refine_ls_wR_factor_ref 0.0428
_reflns_Friedel_coverage 0.000
_reflns_number_gt 6013
_reflns_number_total 7237
_reflns_threshold_expression 'I > 2\s(I)'
_cod_data_source_file c9dt00445a13.cif
_cod_data_source_block mo_BA6_0m
_cod_depositor_comments 'Adding full bibliography for 7049219--7049233.cif.'
_cod_database_code 7049225
_shelx_shelxl_version_number 2014/7
_shelx_space_group_comment
;
The symmetry employed for this shelxl refinement is uniquely defined
by the following loop, which should always be used as a source of
symmetry information in preference to the above space-group names.
They are only intended as comments.
;

loop_
_space_group_symop_operation_xyz
'x, y, z'
'-x, y, -z+1/2'
'x+1/2, y+1/2, z'
'-x+1/2, y+1/2, -z+1/2'
'-x, -y, -z'
'x, -y, z-1/2'
'-x+1/2, -y+1/2, -z'
'x+1/2, -y+1/2, z-1/2'

loop_
_atom_site_label
_atom_site_type_symbol
_atom_site_fract_x
_atom_site_fract_y
_atom_site_fract_z
_atom_site_U_iso_or_equiv
_atom_site_adp_type
_atom_site_occupancy
_atom_site_site_symmetry_order
_atom_site_calc_flag
Tb1 Tb 0.31196(2) 0.04857(2) 0.34494(2) 0.00528(2) Uani 1 1 d
S1 S 0.36145(2) -0.20117(3) 0.13928(3) 0.00508(5) Uani 1 1 d
O11 O 0.37825(9) -0.10963(11) 0.22884(12) 0.0123(2) Uani 1 1 d
O12 O 0.19545(9) 0.20210(11) 0.31624(11) 0.0124(2) Uani 1 1 d
O13 O 0.31928(9) 0.15725(10) 0.52369(11) 0.01001(18) Uani 1 1 d
O14 O 0.46540(8) -0.24856(10) 0.11823(10) 0.00885(18) Uani 1 1 d
S2 S 0.42182(3) 0.14855(3) 0.08079(3) 0.00600(5) Uani 1 1 d
O21 O 0.38266(12) 0.08319(13) -0.02271(13) 0.0211(3) Uani 1 1 d
O22 O 0.47964(9) 0.11247(13) 0.37934(13) 0.0175(2) Uani 1 1 d
O23 O 0.35364(9) 0.14999(12) 0.17696(12) 0.0135(2) Uani 1 1 d
O24 O 0.42465(9) 0.27691(10) 0.04116(12) 0.0120(2) Uani 1 1 d
S3 S 0.37171(3) -0.48751(3) -0.07716(3) 0.00588(5) Uani 1 1 d
O31 O 0.18751(9) -0.01790(11) 0.18955(12) 0.0119(2) Uani 1 1 d
O32 O 0.17654(9) -0.01908(11) 0.46926(12) 0.0128(2) Uani 1 1 d
O33 O 0.41848(9) -0.36745(9) -0.06132(11) 0.01029(19) Uani 1 1 d
O34 O 0.45797(8) -0.56914(9) -0.09653(11) 0.00797(17) Uani 1 1 d
B1 B 0.50043(12) 0.32905(14) -0.02775(15) 0.0065(2) Uani 1 1 d

loop_
_atom_site_aniso_label
_atom_site_aniso_U_11
_atom_site_aniso_U_22
_atom_site_aniso_U_33
_atom_site_aniso_U_23
_atom_site_aniso_U_13
_atom_site_aniso_U_12
Tb1 0.00571(2) 0.00589(3) 0.00426(3) -0.00010(2) 0.00053(2) 0.00037(2)
S1 0.00567(12) 0.00461(11) 0.00500(12) -0.00036(10) 0.00057(9) 0.00054(9)
O11 0.0113(5) 0.0118(5) 0.0135(5) -0.0076(4) -0.0008(4) 0.0030(4)
O12 0.0131(5) 0.0123(5) 0.0116(5) -0.0038(4) 0.0009(4) 0.0062(4)
O13 0.0101(4) 0.0119(4) 0.0079(4) -0.0032(4) -0.0006(3) -0.0016(4)
O14 0.0063(4) 0.0106(4) 0.0096(4) -0.0045(4) -0.0002(3) 0.0031(3)
S2 0.00658(12) 0.00561(12) 0.00592(13) 0.00076(10) 0.00125(10) -0.00033(10)
O21 0.0286(7) 0.0196(6) 0.0149(6) -0.0080(5) -0.0003(5) -0.0120(5)
O22 0.0094(5) 0.0259(7) 0.0174(6) -0.0074(5) 0.0022(4) -0.0073(4)
O23 0.0122(5) 0.0169(5) 0.0123(5) 0.0065(4) 0.0074(4) 0.0025(4)
O24 0.0119(5) 0.0062(4) 0.0190(6) 0.0028(4) 0.0090(4) 0.0010(3)
S3 0.00542(12) 0.00532(12) 0.00679(13) -0.00098(10) -0.00050(10) 0.00115(9)
O31 0.0109(5) 0.0124(5) 0.0116(5) -0.0034(4) -0.0062(4) 0.0019(4)
O32 0.0125(5) 0.0134(5) 0.0132(5) -0.0028(4) 0.0070(4) -0.0039(4)
O33 0.0133(5) 0.0045(4) 0.0123(5) -0.0003(3) -0.0049(4) -0.0002(3)
O34 0.0078(4) 0.0065(4) 0.0098(4) 0.0014(3) 0.0025(3) 0.0035(3)
B1 0.0069(5) 0.0053(5) 0.0075(6) -0.0009(4) 0.0013(4) 0.0008(4)

loop_
_atom_type_symbol
_atom_type_description
_atom_type_scat_dispersion_real
_atom_type_scat_dispersion_imag
_atom_type_scat_source
B B 0.0013 0.0007 'International Tables Vol C Tables 4.2.6.8 and 6.1.1.4'
O O 0.0106 0.0060 'International Tables Vol C Tables 4.2.6.8 and 6.1.1.4'
S S 0.1246 0.1234 'International Tables Vol C Tables 4.2.6.8 and 6.1.1.4'
Tb Tb -0.1723 4.1537 'International Tables Vol C Tables 4.2.6.8 and 6.1.1.4'

loop_
_geom_angle_atom_site_label_1
_geom_angle_atom_site_label_2
_geom_angle_atom_site_label_3
_geom_angle
_geom_angle_site_symmetry_1
_geom_angle_site_symmetry_3
O21 Tb1 O23 137.86(5) 6_556 .
O21 Tb1 O13 79.50(5) 6_556 .
O23 Tb1 O13 114.43(5) . .
O21 Tb1 O12 146.12(5) 6_556 .
O23 Tb1 O12 73.29(4) . .
O13 Tb1 O12 73.13(4) . .
O21 Tb1 O22 75.00(6) 6_556 .
O23 Tb1 O22 72.10(5) . .
O13 Tb1 O22 73.31(4) . .
O12 Tb1 O22 114.46(5) . .
O21 Tb1 O11 71.66(5) 6_556 .
O23 Tb1 O11 80.44(5) . .
O13 Tb1 O11 148.08(4) . .
O12 Tb1 O11 138.60(4) . .
O22 Tb1 O11 86.04(5) . .
O21 Tb1 O31 119.24(5) 6_556 .
O23 Tb1 O31 77.73(5) . .
O13 Tb1 O31 138.46(4) . .
O12 Tb1 O31 73.21(4) . .
O22 Tb1 O31 144.28(5) . .
O11 Tb1 O31 70.28(4) . .
O21 Tb1 O32 74.78(5) 6_556 .
O23 Tb1 O32 146.48(4) . .
O13 Tb1 O32 72.24(4) . .
O12 Tb1 O32 78.09(5) . .
O22 Tb1 O32 137.40(5) . .
O11 Tb1 O32 111.71(4) . .
O31 Tb1 O32 77.60(4) . .
O11 S1 O12 112.77(8) . 4_545
O11 S1 O13 112.54(7) . 6
O12 S1 O13 111.70(7) 4_545 6
O11 S1 O14 104.44(7) . .
O12 S1 O14 107.08(7) 4_545 .
O13 S1 O14 107.77(7) 6 .
S1 O11 Tb1 148.51(7) . .
S1 O12 Tb1 152.13(8) 4 .
S1 O13 Tb1 157.00(8) 6_556 .
B1 O14 S1 131.25(10) 5_655 .
O21 S2 O22 112.53(10) . 2_655
O21 S2 O23 111.28(9) . .
O22 S2 O23 113.82(8) 2_655 .
O21 S2 O24 106.72(9) . .
O22 S2 O24 108.76(8) 2_655 .
O23 S2 O24 103.02(7) . .
S2 O21 Tb1 167.52(10) . 6
S2 O22 Tb1 171.38(9) 2_655 .
S2 O23 Tb1 141.93(8) . .
B1 O24 S2 125.18(10) . .
O31 S3 O32 117.60(8) 7_545 4_545
O31 S3 O33 105.56(7) 7_545 .
O32 S3 O33 109.95(8) 4_545 .
O31 S3 O34 107.51(7) 7_545 .
O32 S3 O34 110.80(7) 4_545 .
O33 S3 O34 104.52(7) . .
S3 O31 Tb1 156.12(8) 7_545 .
S3 O32 Tb1 140.16(7) 4 .
B1 O33 S3 128.84(10) 5_655 .
B1 O34 S3 133.39(10) 1_545 .
O24 B1 O14 111.47(12) . 5_655
O24 B1 O34 108.94(12) . 1_565
O14 B1 O34 106.15(12) 5_655 1_565
O24 B1 O33 107.28(13) . 5_655
O14 B1 O33 112.46(12) 5_655 5_655
O34 B1 O33 110.53(12) 1_565 5_655

loop_
_geom_bond_atom_site_label_1
_geom_bond_atom_site_label_2
_geom_bond_distance
_geom_bond_site_symmetry_2
Tb1 O21 2.2645(13) 6_556
Tb1 O23 2.2798(12) .
Tb1 O13 2.3206(11) .
Tb1 O12 2.3687(12) .
Tb1 O22 2.3958(12) .
Tb1 O11 2.4174(11) .
Tb1 O31 2.4463(12) .
Tb1 O32 2.4788(12) .
S1 O11 1.4445(12) .
S1 O12 1.4498(12) 4_545
S1 O13 1.4500(12) 6
S1 O14 1.5406(11) .
O12 S1 1.4498(12) 4
O13 S1 1.4500(12) 6_556
O14 B1 1.4510(19) 5_655
S2 O21 1.4348(14) .
S2 O22 1.4405(13) 2_655
S2 O23 1.4464(12) .
S2 O24 1.5309(12) .
O21 Tb1 2.2645(13) 6
O22 S2 1.4405(13) 2_655
O24 B1 1.442(2) .
S3 O31 1.4323(12) 7_545
S3 O32 1.4351(13) 4_545
S3 O33 1.5167(11) .
S3 O34 1.5212(11) .
O31 S3 1.4323(12) 7_545
O32 S3 1.4351(13) 4
O33 B1 1.4923(19) 5_655
O34 B1 1.4839(19) 1_545
B1 O14 1.4510(19) 5_655
B1 O34 1.4839(19) 1_565
B1 O33 1.4922(19) 5_655
